data_4026593
loop_
_publ_author_name
'Chin-Chau Chen'
'Shyh-Chyun Yang'
'Ming-Jung Wu'

_publ_section_title
;
 Palladium-Catalyzed Annulation of 2-(1-Alkynyl)biphenyls with Aryl
 Iodides to Disubstituted Methylidenefluorenes.
;
_journal_name_full 'Journal of Organic Chemistry'
_journal_page_first 7631
_journal_page_last 7631
_journal_paper_doi 10.1021/jo9017556
_journal_volume 76
_journal_year 2011
_chemical_formula_moiety 'C27 H19 N1 O3'
_chemical_formula_sum 'C27 H19 N O3'
_chemical_formula_weight 405.43
_chemical_name_systematic
;
 ?
;
_space_group_IT_number 14
_symmetry_cell_setting monoclinic
_symmetry_space_group_name_Hall '-P 2ybc'
_symmetry_space_group_name_H-M 'P 1 21/c 1'
_atom_sites_solution_hydrogens geom
_atom_sites_solution_primary direct
_atom_sites_solution_secondary difmap
_audit_creation_method SHELXL-97
_cell_angle_alpha 90.00
_cell_angle_beta 104.5590(10)
_cell_angle_gamma 90.00
_cell_formula_units_Z 4
_cell_length_a 11.8911(3)
_cell_length_b 9.3355(3)
_cell_length_c 19.5017(7)
_cell_measurement_reflns_used 8661
_cell_measurement_temperature 293(2)
_cell_measurement_theta_max 25.028
_cell_measurement_theta_min 2.037
_cell_volume 2095.36(11)
_computing_cell_refinement 'HKL Scalepack (Otwinowski & Minor 1997)'
_computing_data_collection 'Collect (Nonius BV, 1997-2000)'
_computing_data_reduction 'HKL Denzo and Scalepack'
_computing_molecular_graphics 'Ortep-3 for Windows (Farrugia, 1997)'
_computing_publication_material 'WinGX publication routines (Farrugia, 1999)'
_computing_structure_refinement 'SHELXL-97 (Sheldrick, 1997)'
_computing_structure_solution 'SHELXS-86 (Sheldrick, 1986)'
_diffrn_ambient_temperature 293(2)
_diffrn_detector_area_resol_mean 9
_diffrn_measured_fraction_theta_full 0.997
_diffrn_measured_fraction_theta_max 0.997
_diffrn_measurement_device_type KappaCCD
_diffrn_measurement_method 'CCD rotation images, thick slices'
_diffrn_radiation_monochromator graphite
_diffrn_radiation_source 'fine-focus sealed tube'
_diffrn_radiation_type MoK\a
_diffrn_radiation_wavelength 0.71073
_diffrn_reflns_av_R_equivalents 0.0756
_diffrn_reflns_av_sigmaI/netI 0.0769
_diffrn_reflns_limit_h_max 10
_diffrn_reflns_limit_h_min -14
_diffrn_reflns_limit_k_max 11
_diffrn_reflns_limit_k_min -10
_diffrn_reflns_limit_l_max 23
_diffrn_reflns_limit_l_min -18
_diffrn_reflns_number 13743
_diffrn_reflns_theta_full 25.06
_diffrn_reflns_theta_max 25.06
_diffrn_reflns_theta_min 2.16
_exptl_absorpt_coefficient_mu 0.084
_exptl_absorpt_correction_T_max 1.1097
_exptl_absorpt_correction_T_min 0.9094
_exptl_absorpt_correction_type multi-scan
_exptl_absorpt_process_details
;
 ?
;
_exptl_crystal_colour yellow
_exptl_crystal_density_diffrn 1.285
_exptl_crystal_description prism
_exptl_crystal_F_000 848
_exptl_crystal_size_max 0.32
_exptl_crystal_size_mid 0.16
_exptl_crystal_size_min 0.11
_refine_diff_density_max 0.225
_refine_diff_density_min -0.258
_refine_diff_density_rms 0.056
_refine_ls_extinction_method none
_refine_ls_goodness_of_fit_ref 1.030
_refine_ls_hydrogen_treatment fixed
_refine_ls_matrix_type full
_refine_ls_number_parameters 280
_refine_ls_number_reflns 3701
_refine_ls_number_restraints 0
_refine_ls_restrained_S_all 1.030
_refine_ls_R_factor_all 0.1426
_refine_ls_R_factor_gt 0.0669
_refine_ls_shift/su_max 0.000
_refine_ls_shift/su_mean 0.000
_refine_ls_structure_factor_coef Fsqd
_refine_ls_weighting_details 'calc w=1/[\s^2^(Fo^2^)+(0.0948P)^2^+0.3863P] where P=(Fo^2^+2Fc^2^)/3'
_refine_ls_weighting_scheme calc
_refine_ls_wR_factor_gt 0.1564
_refine_ls_wR_factor_ref 0.2017
_reflns_number_gt 1985
_reflns_number_total 3701
_reflns_threshold_expression >2sigma(I)
_cod_data_source_file jo9017556_si_002.cif
_cod_data_source_block 8613a
_cod_original_sg_symbol_H-M 'P 21/c'
_cod_database_code 4026593

loop_
_symmetry_equiv_pos_as_xyz
'x, y, z'
'-x, y+1/2, -z+1/2'
'-x, -y, -z'
'x, -y-1/2, z-1/2'

loop_
_atom_site_label
_atom_site_type_symbol
_atom_site_fract_x
_atom_site_fract_y
_atom_site_fract_z
_atom_site_U_iso_or_equiv
_atom_site_adp_type
_atom_site_occupancy
_atom_site_symmetry_multiplicity
_atom_site_calc_flag
_atom_site_refinement_flags
O1 O 0.5372(2) 0.1645(4) 0.48367(17) 0.1131(12) Uani 1 1 d .
O2 O 0.5176(2) 0.0855(5) 0.3785(2) 0.1248(14) Uani 1 1 d .
O3 O 0.5135(2) -0.0331(4) 0.14827(16) 0.1158(13) Uani 1 1 d .
N1 N 0.4777(3) 0.1269(4) 0.4263(2) 0.0849(11) Uani 1 1 d .
C1 C 0.3507(3) 0.1297(4) 0.41448(19) 0.0627(10) Uani 1 1 d .
C2 C 0.3049(3) 0.1467(4) 0.47214(18) 0.0685(11) Uani 1 1 d .
H2 H 0.3533 0.1608 0.5171 0.082 Uiso 1 1 calc R
C3 C 0.1866(3) 0.1426(4) 0.46214(17) 0.0632(10) Uani 1 1 d .
H3 H 0.1539 0.1550 0.5003 0.076 Uiso 1 1 calc R
C4 C 0.1161(3) 0.1197(4) 0.39483(16) 0.0500(9) Uani 1 1 d .
C5 C 0.1644(2) 0.1037(4) 0.33637(15) 0.0456(8) Uani 1 1 d .
C6 C 0.2836(3) 0.1097(4) 0.34640(17) 0.0549(9) Uani 1 1 d .
H6 H 0.3174 0.1006 0.3085 0.066 Uiso 1 1 calc R
C7 C -0.0093(3) 0.1043(4) 0.37073(17) 0.0514(9) Uani 1 1 d .
C8 C -0.0922(3) 0.1013(4) 0.40922(19) 0.0643(11) Uani 1 1 d .
H8 H -0.0715 0.1181 0.4578 0.077 Uiso 1 1 calc R
C9 C -0.2055(3) 0.0732(5) 0.3749(2) 0.0721(12) Uani 1 1 d .
H9 H -0.2625 0.0743 0.3999 0.087 Uiso 1 1 calc R
C10 C -0.2351(3) 0.0433(4) 0.3031(2) 0.0685(11) Uani 1 1 d .
H10 H -0.3117 0.0201 0.2810 0.082 Uiso 1 1 calc R
C11 C -0.1536(3) 0.0471(4) 0.26314(19) 0.0603(10) Uani 1 1 d .
H11 H -0.1750 0.0270 0.2149 0.072 Uiso 1 1 calc R
C12 C -0.0386(3) 0.0818(4) 0.29691(17) 0.0488(9) Uani 1 1 d .
C13 C 0.0682(2) 0.0858(4) 0.27131(16) 0.0481(9) Uani 1 1 d .
C14 C 0.0776(3) 0.0811(4) 0.20315(16) 0.0486(9) Uani 1 1 d .
C15 C -0.0229(3) 0.1029(4) 0.14105(16) 0.0483(9) Uani 1 1 d .
C16 C -0.0474(3) 0.0055(4) 0.08598(18) 0.0652(11) Uani 1 1 d .
H16 H -0.0009 -0.0753 0.0878 0.078 Uiso 1 1 calc R
C17 C -0.1409(3) 0.0273(5) 0.02803(19) 0.0736(12) Uani 1 1 d .
H17 H -0.1575 -0.0399 -0.0083 0.088 Uiso 1 1 calc R
C18 C -0.2089(3) 0.1464(5) 0.02383(18) 0.0644(11) Uani 1 1 d .
H18 H -0.2716 0.1602 -0.0151 0.077 Uiso 1 1 calc R
C19 C -0.1843(3) 0.2450(4) 0.07720(19) 0.0638(10) Uani 1 1 d .
H19 H -0.2297 0.3270 0.0742 0.077 Uiso 1 1 calc R
C20 C -0.0920(3) 0.2237(4) 0.13567(17) 0.0569(9) Uani 1 1 d .
H20 H -0.0763 0.2914 0.1718 0.068 Uiso 1 1 calc R
C21 C 0.1919(3) 0.0557(4) 0.18697(15) 0.0481(9) Uani 1 1 d .
C22 C 0.2457(3) 0.1602(5) 0.15667(18) 0.0697(11) Uani 1 1 d .
H22 H 0.2090 0.2478 0.1444 0.084 Uiso 1 1 calc R
C23 C 0.3546(4) 0.1359(6) 0.1442(2) 0.0851(14) Uani 1 1 d .
H23 H 0.3915 0.2082 0.1254 0.102 Uiso 1 1 calc R
C24 C 0.4070(3) 0.0045(6) 0.1600(2) 0.0756(13) Uani 1 1 d .
C25 C 0.3532(3) -0.1000(5) 0.1883(2) 0.0779(12) Uani 1 1 d .
H25 H 0.3885 -0.1890 0.1986 0.094 Uiso 1 1 calc R
C26 C 0.2473(3) -0.0747(4) 0.2018(2) 0.0676(11) Uani 1 1 d .
H26 H 0.2118 -0.1473 0.2214 0.081 Uiso 1 1 calc R
C27 C 0.5671(4) 0.0602(8) 0.1113(3) 0.158(3) Uani 1 1 d .
H27A H 0.6398 0.0202 0.1079 0.237 Uiso 1 1 calc R
H27B H 0.5807 0.1502 0.1359 0.237 Uiso 1 1 calc R
H27C H 0.5179 0.0749 0.0647 0.237 Uiso 1 1 calc R

loop_
_atom_site_aniso_label
_atom_site_aniso_U_11
_atom_site_aniso_U_22
_atom_site_aniso_U_33
_atom_site_aniso_U_23
_atom_site_aniso_U_13
_atom_site_aniso_U_12
O1 0.0639(17) 0.151(3) 0.100(2) -0.008(2) -0.0250(17) -0.0247(18)
O2 0.0444(16) 0.219(5) 0.110(3) -0.005(3) 0.0176(17) -0.0021(19)
O3 0.0590(17) 0.199(4) 0.098(2) 0.011(2) 0.0374(16) -0.0074(19)
N1 0.0451(19) 0.117(3) 0.084(3) 0.004(2) 0.000(2) -0.0074(19)
C1 0.045(2) 0.076(3) 0.063(2) 0.002(2) 0.0053(17) -0.0055(17)
C2 0.060(2) 0.084(3) 0.052(2) -0.007(2) -0.0045(18) -0.003(2)
C3 0.070(2) 0.075(3) 0.044(2) -0.0052(18) 0.0132(17) 0.0059(19)
C4 0.0490(18) 0.056(3) 0.0466(19) 0.0024(16) 0.0150(15) 0.0065(16)
C5 0.0386(17) 0.052(2) 0.0442(18) 0.0010(16) 0.0072(14) 0.0014(15)
C6 0.0447(19) 0.072(3) 0.0465(19) -0.0012(17) 0.0087(15) -0.0018(16)
C7 0.0440(18) 0.061(3) 0.052(2) 0.0046(17) 0.0160(15) 0.0068(16)
C8 0.055(2) 0.080(3) 0.062(2) 0.009(2) 0.0223(18) 0.0126(19)
C9 0.056(2) 0.092(3) 0.077(3) 0.023(2) 0.032(2) 0.012(2)
C10 0.0359(18) 0.078(3) 0.091(3) 0.023(2) 0.0142(19) 0.0033(17)
C11 0.043(2) 0.068(3) 0.066(2) 0.0108(19) 0.0072(17) 0.0018(17)
C12 0.0430(18) 0.051(2) 0.052(2) 0.0068(17) 0.0110(15) 0.0059(15)
C13 0.0430(17) 0.053(2) 0.0479(18) -0.0012(17) 0.0112(15) 0.0041(15)
C14 0.0525(19) 0.048(2) 0.0448(18) 0.0001(16) 0.0114(15) 0.0009(15)
C15 0.0501(18) 0.055(3) 0.0394(18) -0.0004(17) 0.0097(14) 0.0022(17)
C16 0.064(2) 0.069(3) 0.060(2) -0.013(2) 0.0091(18) 0.0088(19)
C17 0.070(3) 0.088(4) 0.055(2) -0.023(2) 0.003(2) 0.001(2)
C18 0.060(2) 0.085(3) 0.045(2) 0.007(2) 0.0063(17) 0.001(2)
C19 0.060(2) 0.067(3) 0.060(2) 0.011(2) 0.0089(18) 0.0086(19)
C20 0.062(2) 0.055(3) 0.050(2) -0.0023(18) 0.0079(17) 0.0059(19)
C21 0.0474(18) 0.058(3) 0.0376(17) -0.0037(17) 0.0086(14) -0.0043(17)
C22 0.067(2) 0.082(3) 0.057(2) 0.024(2) 0.0086(18) -0.007(2)
C23 0.068(3) 0.125(5) 0.062(2) 0.028(3) 0.017(2) -0.029(3)
C24 0.051(2) 0.121(4) 0.057(2) -0.001(3) 0.0188(19) -0.008(3)
C25 0.062(2) 0.085(4) 0.096(3) -0.004(2) 0.036(2) 0.004(2)
C26 0.061(2) 0.062(3) 0.089(3) 0.001(2) 0.036(2) -0.001(2)
C27 0.082(3) 0.277(9) 0.129(5) 0.054(5) 0.054(3) -0.024(4)

loop_
_atom_type_symbol
_atom_type_description
_atom_type_scat_dispersion_real
_atom_type_scat_dispersion_imag
_atom_type_scat_source
C C 0.0033 0.0016 'International Tables Vol C Tables 4.2.6.8 and 6.1.1.4'
H H 0.0000 0.0000 'International Tables Vol C Tables 4.2.6.8 and 6.1.1.4'
N N 0.0061 0.0033 'International Tables Vol C Tables 4.2.6.8 and 6.1.1.4'
O O 0.0106 0.0060 'International Tables Vol C Tables 4.2.6.8 and 6.1.1.4'

loop_
_geom_angle_atom_site_label_1
_geom_angle_atom_site_label_2
_geom_angle_atom_site_label_3
_geom_angle
C27 O3 C24 119.1(5)
O2 N1 O1 123.4(4)
O2 N1 C1 118.1(4)
O1 N1 C1 118.5(4)
C2 C1 C6 123.3(3)
C2 C1 N1 118.4(3)
C6 C1 N1 118.2(3)
C3 C2 C1 118.9(3)
C3 C2 H2 120.5
C1 C2 H2 120.5
C2 C3 C4 119.6(3)
C2 C3 H3 120.2
C4 C3 H3 120.2
C3 C4 C5 120.7(3)
C3 C4 C7 130.5(3)
C5 C4 C7 108.8(3)
C6 C5 C4 119.6(3)
C6 C5 C13 131.8(3)
C4 C5 C13 108.6(2)
C1 C6 C5 117.8(3)
C1 C6 H6 121.1
C5 C6 H6 121.1
C8 C7 C12 121.6(3)
C8 C7 C4 129.8(3)
C12 C7 C4 108.4(3)
C9 C8 C7 119.1(3)
C9 C8 H8 120.4
C7 C8 H8 120.4
C8 C9 C10 120.1(3)
C8 C9 H9 120.0
C10 C9 H9 120.0
C9 C10 C11 121.8(3)
C9 C10 H10 119.1
C11 C10 H10 119.1
C10 C11 C12 118.6(3)
C10 C11 H11 120.7
C12 C11 H11 120.7
C11 C12 C7 118.5(3)
C11 C12 C13 132.0(3)
C7 C12 C13 109.2(3)
C14 C13 C12 128.1(3)
C14 C13 C5 127.0(3)
C12 C13 C5 104.9(3)
C13 C14 C15 123.0(3)
C13 C14 C21 121.0(3)
C15 C14 C21 116.0(3)
C16 C15 C20 118.2(3)
C16 C15 C14 120.9(3)
C20 C15 C14 120.9(3)
C15 C16 C17 120.4(4)
C15 C16 H16 119.8
C17 C16 H16 119.8
C18 C17 C16 120.7(4)
C18 C17 H17 119.7
C16 C17 H17 119.7
C19 C18 C17 119.6(3)
C19 C18 H18 120.2
C17 C18 H18 120.2
C18 C19 C20 120.3(4)
C18 C19 H19 119.8
C20 C19 H19 119.8
C19 C20 C15 120.8(3)
C19 C20 H20 119.6
C15 C20 H20 119.6
C26 C21 C22 117.7(3)
C26 C21 C14 120.6(3)
C22 C21 C14 121.7(3)
C21 C22 C23 120.8(4)
C21 C22 H22 119.6
C23 C22 H22 119.6
C24 C23 C22 119.6(4)
C24 C23 H23 120.2
C22 C23 H23 120.2
C25 C24 C23 119.9(4)
C25 C24 O3 115.4(5)
C23 C24 O3 124.7(4)
C24 C25 C26 120.3(4)
C24 C25 H25 119.9
C26 C25 H25 119.9
C25 C26 C21 121.7(4)
C25 C26 H26 119.2
C21 C26 H26 119.2
O3 C27 H27A 109.5
O3 C27 H27B 109.5
H27A C27 H27B 109.5
O3 C27 H27C 109.5
H27A C27 H27C 109.5
H27B C27 H27C 109.5

loop_
_geom_bond_atom_site_label_1
_geom_bond_atom_site_label_2
_geom_bond_distance
O1 N1 1.215(4)
O2 N1 1.211(4)
O3 C27 1.383(6)
O3 C24 1.388(5)
N1 C1 1.469(4)
C1 C2 1.377(5)
C1 C6 1.379(4)
C2 C3 1.371(5)
C2 H2 0.9300
C3 C4 1.385(4)
C3 H3 0.9300
C4 C5 1.408(4)
C4 C7 1.454(4)
C5 C6 1.382(4)
C5 C13 1.489(4)
C6 H6 0.9300
C7 C8 1.382(4)
C7 C12 1.409(4)
C8 C9 1.370(5)
C8 H8 0.9300
C9 C10 1.384(5)
C9 H9 0.9300
C10 C11 1.388(5)
C10 H10 0.9300
C11 C12 1.398(4)
C11 H11 0.9300
C12 C13 1.478(4)
C13 C14 1.362(4)
C14 C15 1.486(4)
C14 C21 1.490(4)
C15 C16 1.381(5)
C15 C20 1.384(5)
C16 C17 1.387(5)
C16 H16 0.9300
C17 C18 1.365(5)
C17 H17 0.9300
C18 C19 1.365(5)
C18 H18 0.9300
C19 C20 1.384(5)
C19 H19 0.9300
C20 H20 0.9300
C21 C26 1.380(5)
C21 C22 1.378(5)
C22 C23 1.393(5)
C22 H22 0.9300
C23 C24 1.376(6)
C23 H23 0.9300
C24 C25 1.357(6)
C25 C26 1.370(5)
C25 H25 0.9300
C26 H26 0.9300
C27 H27A 0.9600
C27 H27B 0.9600
C27 H27C 0.9600
